data_7055784
loop_
_publ_author_name
'Yang, Jin'

_publ_section_title
;
 Mono- and dinuclear palladium(ii) complexes containing both
 N-heterocyclic carbenes and tetrazole ligands as catalysts for Hiyama
 coupling
;
_journal_issue 11
_journal_name_full 'New J. Chem.'
_journal_page_first 9739
_journal_paper_doi 10.1039/C6NJ02320G
_journal_volume 40
_journal_year 2016
_chemical_formula_moiety 'C28 H40 Cl2 N6 Pd'
_chemical_formula_sum 'C28 H40 Cl2 N6 Pd'
_chemical_formula_weight 637.96
_chemical_name_systematic
; 
 ? 
;
_space_group_IT_number 14
_symmetry_cell_setting monoclinic
_symmetry_space_group_name_Hall '-P 2ybc'
_symmetry_space_group_name_H-M 'P 1 21/c 1'
_atom_sites_solution_hydrogens geom
_atom_sites_solution_primary direct
_atom_sites_solution_secondary difmap
_audit_creation_method SHELXL-97
_audit_update_record
;
2016-07-21 deposited with the CCDC.
2016-09-30 downloaded from the CCDC.
;
_cell_angle_alpha 90.00
_cell_angle_beta 92.812(13)
_cell_angle_gamma 90.00
_cell_formula_units_Z 4
_cell_length_a 15.464(11)
_cell_length_b 16.201(12)
_cell_length_c 12.484(9)
_cell_measurement_reflns_used 7372
_cell_measurement_temperature 296(2)
_cell_measurement_theta_max 27.5362
_cell_measurement_theta_min 2.4033
_cell_volume 3124(4)
_computing_cell_refinement 'Bruker SMART'
_computing_data_collection 'Bruker SMART APEX II'
_computing_data_reduction 'Bruker SAINT'
_computing_molecular_graphics 'Bruker SHELXTL'
_computing_publication_material 'Bruker SHELXTL'
_computing_structure_refinement 'SHELXL-97 (Sheldrick, 2008)'
_computing_structure_solution 'SHELXS-97 (Sheldrick, 2008)'
_diffrn_ambient_temperature 296(2)
_diffrn_measured_fraction_theta_full 0.987
_diffrn_measured_fraction_theta_max 0.987
_diffrn_measurement_device_type 'Bruker APEX II area detector'
_diffrn_measurement_method '\w scans'
_diffrn_radiation_monochromator graphite
_diffrn_radiation_source 'fine-focus sealed tube'
_diffrn_radiation_type MoK\a
_diffrn_radiation_wavelength 0.71073
_diffrn_reflns_av_R_equivalents 0.0268
_diffrn_reflns_av_unetI/netI 0.0335
_diffrn_reflns_limit_h_max 18
_diffrn_reflns_limit_h_min -9
_diffrn_reflns_limit_k_max 19
_diffrn_reflns_limit_k_min -19
_diffrn_reflns_limit_l_max 14
_diffrn_reflns_limit_l_min -14
_diffrn_reflns_number 15061
_diffrn_reflns_theta_full 25.00
_diffrn_reflns_theta_max 25.00
_diffrn_reflns_theta_min 1.82
_exptl_absorpt_coefficient_mu 0.791
_exptl_absorpt_correction_T_max 0.9110
_exptl_absorpt_correction_T_min 0.8905
_exptl_absorpt_correction_type multi-scan
_exptl_absorpt_process_details SADABS
_exptl_crystal_colour yellow
_exptl_crystal_density_diffrn 1.356
_exptl_crystal_density_method 'not measured'
_exptl_crystal_description block
_exptl_crystal_F_000 1320
_exptl_crystal_size_max 0.15
_exptl_crystal_size_mid 0.15
_exptl_crystal_size_min 0.12
_refine_diff_density_max 0.712
_refine_diff_density_min -0.803
_refine_diff_density_rms 0.094
_refine_ls_extinction_method none
_refine_ls_goodness_of_fit_ref 1.060
_refine_ls_hydrogen_treatment constr
_refine_ls_matrix_type full
_refine_ls_number_parameters 342
_refine_ls_number_reflns 5431
_refine_ls_number_restraints 0
_refine_ls_restrained_S_all 1.060
_refine_ls_R_factor_all 0.0446
_refine_ls_R_factor_gt 0.0350
_refine_ls_shift/su_max 0.002
_refine_ls_shift/su_mean 0.000
_refine_ls_structure_factor_coef Fsqd
_refine_ls_weighting_details 'calc w=1/[\s^2^(Fo^2^)+(0.0786P)^2^+3.4282P] where P=(Fo^2^+2Fc^2^)/3'
_refine_ls_weighting_scheme calc
_refine_ls_wR_factor_gt 0.1107
_refine_ls_wR_factor_ref 0.1316
_reflns_number_gt 4611
_reflns_number_total 5431
_reflns_threshold_expression >2sigma(I)
_cod_data_source_file c6nj02320g2.cif
_cod_data_source_block 2
_cod_depositor_comments
;
The following automatic conversions were performed:

'_symmetry_cell_setting' value 'Monoclinic' changed to 'monoclinic'
according to
/usr/data/users/saulius/crontab/automatic-downloads/rss-feeds/RSC/lib/dictionaries/cif_core.dic
dictionary named 'cif_core.dic' version 2.4.2 from 2011-04-26.

'_exptl_absorpt_correction_type' value 'Multi-scan' changed to
'multi-scan' according to
/usr/data/users/saulius/crontab/automatic-downloads/rss-feeds/RSC/lib/dictionaries/cif_core.dic
dictionary named 'cif_core.dic' version 2.4.2 from 2011-04-26.

Automatic conversion script
Id: cif_fix_values 4268 2015-11-12 08:31:59Z antanas 

 Adding full bibliography for 7055783--7055788.cif.
;
_cod_original_sg_symbol_Hall '-P 2ybc '
_cod_original_sg_symbol_H-M 'P 21/c'
_cod_database_code 7055784

loop_
_symmetry_equiv_pos_as_xyz
'x, y, z'
'-x, y+1/2, -z+1/2'
'-x, -y, -z'
'x, -y-1/2, z-1/2'

loop_
_atom_site_label
_atom_site_type_symbol
_atom_site_fract_x
_atom_site_fract_y
_atom_site_fract_z
_atom_site_U_iso_or_equiv
_atom_site_adp_type
_atom_site_occupancy
_atom_site_symmetry_multiplicity
_atom_site_calc_flag
_atom_site_refinement_flags
Pd1 Pd 0.715037(18) 0.901071(15) 0.17223(2) 0.03109(13) Uani 1 1 d .
N1 N 0.7789(2) 1.07270(18) 0.1547(2) 0.0320(7) Uani 1 1 d .
N2 N 0.8152(2) 1.01944(18) 0.3133(2) 0.0341(7) Uani 1 1 d .
N3 N 0.6634(2) 0.7901(2) 0.1066(3) 0.0463(8) Uani 1 1 d .
N4 N 0.6163(3) 0.7320(3) 0.1581(4) 0.0753(14) Uani 1 1 d .
N5 N 0.5938(3) 0.6732(3) 0.0917(5) 0.0873(17) Uani 1 1 d .
N6 N 0.6248(3) 0.6942(3) -0.0043(4) 0.0661(12) Uani 1 1 d .
H29 H 0.6176 0.6661 -0.0626 0.079 Uiso 1 1 calc R
Cl1 Cl 0.83293(7) 0.88199(7) 0.06668(9) 0.0495(3) Uani 1 1 d .
Cl2 Cl 0.59944(7) 0.91427(6) 0.28477(9) 0.0432(2) Uani 1 1 d .
C1 C 0.7713(2) 1.0062(2) 0.2200(3) 0.0294(7) Uani 1 1 d .
C2 C 0.8293(3) 1.1406(3) 0.2105(3) 0.0446(10) Uani 1 1 d .
H2A H 0.7917 1.1853 0.2308 0.054 Uiso 1 1 calc R
H2B H 0.8736 1.1623 0.1658 0.054 Uiso 1 1 calc R
C3 C 0.8695(3) 1.0963(2) 0.3096(3) 0.0432(10) Uani 1 1 d .
H3A H 0.9299 1.0831 0.3007 0.052 Uiso 1 1 calc R
H3B H 0.8647 1.1292 0.3739 0.052 Uiso 1 1 calc R
C4 C 0.7306(3) 1.0877(2) 0.0522(3) 0.0324(8) Uani 1 1 d .
C5 C 0.7772(3) 1.0887(2) -0.0435(3) 0.0402(9) Uani 1 1 d .
C6 C 0.7307(4) 1.1050(3) -0.1402(4) 0.0576(13) Uani 1 1 d .
H6 H 0.7597 1.1061 -0.2038 0.069 Uiso 1 1 calc R
C7 C 0.6423(4) 1.1196(3) -0.1430(4) 0.0627(14) Uani 1 1 d .
H7 H 0.6122 1.1282 -0.2083 0.075 Uiso 1 1 calc R
C8 C 0.5985(3) 1.1213(3) -0.0481(4) 0.0552(12) Uani 1 1 d .
H8 H 0.5396 1.1331 -0.0509 0.066 Uiso 1 1 calc R
C9 C 0.6415(3) 1.1056(2) 0.0525(4) 0.0399(9) Uani 1 1 d .
C10 C 0.8766(3) 1.0780(3) -0.0442(4) 0.0501(11) Uani 1 1 d .
H10 H 0.8967 1.0580 0.0268 0.060 Uiso 1 1 calc R
C11 C 0.9207(3) 1.1626(3) -0.0626(5) 0.0694(15) Uani 1 1 d .
H11A H 0.8998 1.1851 -0.1302 0.104 Uiso 1 1 calc R
H11B H 0.9823 1.1552 -0.0632 0.104 Uiso 1 1 calc R
H11C H 0.9073 1.1998 -0.0060 0.104 Uiso 1 1 calc R
C12 C 0.9066(4) 1.0148(4) -0.1287(4) 0.0694(15) Uani 1 1 d .
H12A H 0.8949 0.9598 -0.1049 0.104 Uiso 1 1 calc R
H12B H 0.9676 1.0211 -0.1372 0.104 Uiso 1 1 calc R
H12C H 0.8759 1.0247 -0.1962 0.104 Uiso 1 1 calc R
C13 C 0.5909(3) 1.1126(2) 0.1554(4) 0.0473(11) Uani 1 1 d .
H13 H 0.6226 1.0809 0.2114 0.057 Uiso 1 1 calc R
C14 C 0.5875(5) 1.2034(3) 0.1939(6) 0.088(2) Uani 1 1 d .
H14A H 0.6454 1.2241 0.2056 0.131 Uiso 1 1 calc R
H14B H 0.5580 1.2060 0.2597 0.131 Uiso 1 1 calc R
H14C H 0.5571 1.2363 0.1404 0.131 Uiso 1 1 calc R
C15 C 0.4980(4) 1.0770(4) 0.1439(5) 0.0746(16) Uani 1 1 d .
H15A H 0.4624 1.1125 0.0988 0.112 Uiso 1 1 calc R
H15B H 0.4742 1.0733 0.2134 0.112 Uiso 1 1 calc R
H15C H 0.4997 1.0230 0.1124 0.112 Uiso 1 1 calc R
C16 C 0.8116(2) 0.9738(2) 0.4143(3) 0.0330(8) Uani 1 1 d .
C17 C 0.8649(3) 0.9039(2) 0.4336(3) 0.0387(9) Uani 1 1 d .
C18 C 0.8614(3) 0.8653(3) 0.5342(4) 0.0512(11) Uani 1 1 d .
H18 H 0.8939 0.8178 0.5478 0.061 Uiso 1 1 calc R
C19 C 0.8108(4) 0.8962(3) 0.6134(4) 0.0592(13) Uani 1 1 d .
H19 H 0.8113 0.8706 0.6801 0.071 Uiso 1 1 calc R
C20 C 0.7588(3) 0.9657(3) 0.5935(3) 0.0517(11) Uani 1 1 d .
H20 H 0.7249 0.9856 0.6473 0.062 Uiso 1 1 calc R
C21 C 0.7568(3) 1.0062(2) 0.4936(3) 0.0379(9) Uani 1 1 d .
C22 C 0.9252(3) 0.8694(3) 0.3503(3) 0.0455(10) Uani 1 1 d .
H22 H 0.9171 0.9022 0.2847 0.055 Uiso 1 1 calc R
C23 C 0.9051(4) 0.7790(3) 0.3226(4) 0.0720(16) Uani 1 1 d .
H23A H 0.9088 0.7464 0.3869 0.108 Uiso 1 1 calc R
H23B H 0.9462 0.7590 0.2736 0.108 Uiso 1 1 calc R
H23C H 0.8477 0.7750 0.2900 0.108 Uiso 1 1 calc R
C24 C 1.0211(4) 0.8785(4) 0.3926(5) 0.0727(15) Uani 1 1 d .
H24A H 1.0337 0.9357 0.4064 0.109 Uiso 1 1 calc R
H24B H 1.0587 0.8580 0.3398 0.109 Uiso 1 1 calc R
H24C H 1.0301 0.8475 0.4578 0.109 Uiso 1 1 calc R
C25 C 0.6980(3) 1.0820(3) 0.4737(4) 0.0477(10) Uani 1 1 d .
H25 H 0.6957 1.0938 0.3966 0.057 Uiso 1 1 calc R
C26 C 0.6054(4) 1.0670(4) 0.5068(5) 0.0765(16) Uani 1 1 d .
H26A H 0.5818 1.0198 0.4693 0.115 Uiso 1 1 calc R
H26B H 0.5706 1.1146 0.4892 0.115 Uiso 1 1 calc R
H26C H 0.6058 1.0573 0.5827 0.115 Uiso 1 1 calc R
C27 C 0.7368(4) 1.1592(3) 0.5333(4) 0.0634(13) Uani 1 1 d .
H27A H 0.7018 1.2067 0.5158 0.095 Uiso 1 1 calc R
H27B H 0.7947 1.1685 0.5115 0.095 Uiso 1 1 calc R
H27C H 0.7379 1.1499 0.6093 0.095 Uiso 1 1 calc R
C28 C 0.6676(3) 0.7643(3) 0.0058(4) 0.0527(11) Uani 1 1 d .
H28 H 0.6959 0.7912 -0.0482 0.063 Uiso 1 1 calc R

loop_
_atom_site_aniso_label
_atom_site_aniso_U_11
_atom_site_aniso_U_22
_atom_site_aniso_U_33
_atom_site_aniso_U_23
_atom_site_aniso_U_13
_atom_site_aniso_U_12
Pd1 0.0371(2) 0.02579(18) 0.03035(19) -0.00240(10) 0.00087(13) -0.00162(11)
N1 0.0415(17) 0.0276(15) 0.0264(16) 0.0007(12) -0.0025(13) -0.0042(13)
N2 0.0437(17) 0.0297(15) 0.0286(16) 0.0007(12) -0.0005(14) -0.0043(13)
N3 0.049(2) 0.0376(18) 0.053(2) -0.0120(16) 0.0064(17) -0.0062(15)
N4 0.086(3) 0.052(2) 0.092(3) -0.026(2) 0.040(3) -0.029(2)
N5 0.088(3) 0.067(3) 0.110(4) -0.043(3) 0.036(3) -0.038(3)
N6 0.059(2) 0.059(3) 0.081(3) -0.037(2) 0.000(2) -0.008(2)
Cl1 0.0491(6) 0.0467(6) 0.0540(7) -0.0125(5) 0.0144(5) -0.0019(5)
Cl2 0.0450(6) 0.0430(5) 0.0421(6) 0.0046(4) 0.0079(4) 0.0014(4)
C1 0.0343(18) 0.0273(17) 0.0270(18) -0.0021(14) 0.0047(15) 0.0031(14)
C2 0.060(3) 0.035(2) 0.037(2) 0.0001(17) -0.009(2) -0.0126(19)
C3 0.044(2) 0.047(2) 0.037(2) 0.0017(17) -0.0123(19) -0.0149(18)
C4 0.040(2) 0.0271(17) 0.0290(19) 0.0022(14) -0.0063(16) -0.0027(15)
C5 0.049(2) 0.040(2) 0.032(2) 0.0015(16) -0.0026(18) -0.0049(18)
C6 0.081(4) 0.061(3) 0.030(2) 0.006(2) 0.000(2) -0.009(3)
C7 0.084(4) 0.063(3) 0.039(3) 0.018(2) -0.018(3) -0.005(3)
C8 0.052(3) 0.048(2) 0.064(3) 0.012(2) -0.011(2) -0.002(2)
C9 0.049(2) 0.0262(19) 0.044(2) 0.0063(16) -0.004(2) -0.0023(16)
C10 0.056(3) 0.058(3) 0.037(2) -0.001(2) 0.007(2) -0.001(2)
C11 0.061(3) 0.072(3) 0.078(4) 0.001(3) 0.024(3) -0.011(3)
C12 0.080(4) 0.077(4) 0.052(3) -0.002(3) 0.015(3) 0.011(3)
C13 0.050(3) 0.034(2) 0.058(3) 0.0014(19) 0.011(2) 0.0025(18)
C14 0.097(5) 0.051(3) 0.120(5) -0.016(3) 0.055(4) -0.004(3)
C15 0.060(3) 0.067(3) 0.097(5) 0.014(3) 0.014(3) -0.006(3)
C16 0.040(2) 0.0333(19) 0.0251(18) 0.0011(15) -0.0027(16) -0.0035(16)
C17 0.045(2) 0.035(2) 0.036(2) 0.0011(16) -0.0012(18) -0.0035(16)
C18 0.070(3) 0.041(2) 0.043(2) 0.0097(19) 0.000(2) 0.007(2)
C19 0.090(4) 0.053(3) 0.035(2) 0.012(2) 0.006(2) -0.003(2)
C20 0.065(3) 0.058(3) 0.033(2) -0.001(2) 0.013(2) 0.000(2)
C21 0.042(2) 0.042(2) 0.0298(19) -0.0021(16) -0.0039(17) -0.0010(17)
C22 0.052(2) 0.045(2) 0.040(2) 0.0015(19) 0.002(2) 0.011(2)
C23 0.106(5) 0.049(3) 0.061(3) -0.009(2) 0.008(3) 0.016(3)
C24 0.065(3) 0.093(4) 0.060(3) 0.008(3) 0.007(3) 0.011(3)
C25 0.049(3) 0.058(3) 0.034(2) -0.0041(19) -0.0053(19) 0.010(2)
C26 0.060(3) 0.084(4) 0.087(4) -0.023(3) 0.016(3) 0.010(3)
C27 0.073(3) 0.050(3) 0.067(3) -0.007(2) -0.001(3) 0.010(2)
C28 0.052(3) 0.049(3) 0.057(3) -0.015(2) -0.005(2) -0.001(2)

loop_
_atom_type_symbol
_atom_type_description
_atom_type_scat_dispersion_real
_atom_type_scat_dispersion_imag
_atom_type_scat_source
C C 0.0033 0.0016 'International Tables Vol C Tables 4.2.6.8 and 6.1.1.4'
H H 0.0000 0.0000 'International Tables Vol C Tables 4.2.6.8 and 6.1.1.4'
N N 0.0061 0.0033 'International Tables Vol C Tables 4.2.6.8 and 6.1.1.4'
Cl Cl 0.1484 0.1585 'International Tables Vol C Tables 4.2.6.8 and 6.1.1.4'
Pd Pd -0.9988 1.0072 'International Tables Vol C Tables 4.2.6.8 and 6.1.1.4'

loop_
_geom_angle_atom_site_label_1
_geom_angle_atom_site_label_2
_geom_angle_atom_site_label_3
_geom_angle
C1 Pd1 N3 173.77(13)
C1 Pd1 Cl1 86.58(10)
N3 Pd1 Cl1 87.66(10)
C1 Pd1 Cl2 94.44(10)
N3 Pd1 Cl2 91.45(10)
Cl1 Pd1 Cl2 176.75(4)
C1 N1 C4 126.7(3)
C1 N1 C2 111.2(3)
C4 N1 C2 120.9(3)
C1 N2 C16 129.1(3)
C1 N2 C3 111.5(3)
C16 N2 C3 119.2(3)
C28 N3 N4 106.3(4)
C28 N3 Pd1 126.7(3)
N4 N3 Pd1 127.0(3)
N5 N4 N3 109.7(4)
N4 N5 N6 106.5(4)
C28 N6 N5 109.2(4)
N2 C1 N1 109.9(3)
N2 C1 Pd1 126.4(3)
N1 C1 Pd1 123.3(3)
N1 C2 C3 102.2(3)
N2 C3 C2 101.9(3)
C9 C4 C5 122.3(4)
C9 C4 N1 119.1(3)
C5 C4 N1 118.4(3)
C6 C5 C4 117.8(4)
C6 C5 C10 119.0(4)
C4 C5 C10 123.1(4)
C7 C6 C5 121.1(5)
C6 C7 C8 120.2(5)
C7 C8 C9 121.6(5)
C4 C9 C8 116.9(4)
C4 C9 C13 123.6(4)
C8 C9 C13 119.4(4)
C5 C10 C11 110.2(4)
C5 C10 C12 114.0(4)
C11 C10 C12 109.4(4)
C9 C13 C15 113.7(4)
C9 C13 C14 110.8(4)
C15 C13 C14 109.7(4)
C17 C16 C21 122.4(3)
C17 C16 N2 120.3(3)
C21 C16 N2 117.2(3)
C18 C17 C16 117.4(4)
C18 C17 C22 119.7(4)
C16 C17 C22 122.9(4)
C19 C18 C17 121.7(4)
C18 C19 C20 120.3(4)
C19 C20 C21 121.4(4)
C20 C21 C16 116.8(4)
C20 C21 C25 120.2(4)
C16 C21 C25 123.0(3)
C23 C22 C17 112.2(4)
C23 C22 C24 110.3(4)
C17 C22 C24 109.6(4)
C26 C25 C21 112.5(4)
C26 C25 C27 109.9(4)
C21 C25 C27 110.6(4)
N6 C28 N3 108.3(4)

loop_
_geom_bond_atom_site_label_1
_geom_bond_atom_site_label_2
_geom_bond_distance
Pd1 C1 1.991(4)
Pd1 N3 2.116(3)
Pd1 Cl1 2.3219(16)
Pd1 Cl2 2.3370(16)
N1 C1 1.359(4)
N1 C4 1.470(5)
N1 C2 1.500(5)
N2 C1 1.336(5)
N2 C16 1.466(5)
N2 C3 1.503(5)
N3 C28 1.330(6)
N3 N4 1.370(5)
N4 N5 1.299(6)
N5 N6 1.356(7)
N6 C28 1.319(6)
C2 C3 1.535(6)
C4 C9 1.409(6)
C4 C5 1.425(6)
C5 C6 1.399(7)
C5 C10 1.548(6)
C6 C7 1.386(8)
C7 C8 1.393(7)
C8 C9 1.414(7)
C9 C13 1.541(6)
C10 C11 1.553(7)
C10 C12 1.557(7)
C13 C15 1.548(7)
C13 C14 1.549(6)
C16 C17 1.415(5)
C16 C21 1.435(5)
C17 C18 1.406(6)
C17 C22 1.535(6)
C18 C19 1.385(7)
C19 C20 1.399(7)
C20 C21 1.408(6)
C21 C25 1.540(6)
C22 C23 1.534(7)
C22 C24 1.557(7)
C25 C26 1.528(7)
C25 C27 1.561(7)
